data_7248389
loop_
_publ_author_name
'Sehlangia, Suman'
'Dogra, Surbhi'
'Mondal, Prosenjit'
'Pradeep, Chullikkattil P.'

_publ_section_title
;
 New 8-hydroxy quinoline-polycyclic aromatic hydrocarbon (PAH) conjugates
 and their sulfonated derivatives: effects of sulfonation and PAH size on
 their structural, supramolecular and cytotoxic properties
;
_journal_issue 18
_journal_name_full CrystEngComm
_journal_page_first 2361
_journal_page_last 2372
_journal_paper_doi 10.1039/D4CE00105B
_journal_volume 26
_journal_year 2024
_chemical_formula_moiety 'C27 H17 N O'
_chemical_formula_sum 'C27 H17 N O'
_chemical_formula_weight 371.442
_space_group_crystal_system monoclinic
_space_group_IT_number 14
_space_group_name_Hall '-P 2yn'
_space_group_name_H-M_alt 'P 1 21/n 1'
_symmetry_Int_Tables_number 14
_atom_sites_solution_primary iterative
_audit_creation_date 2021-04-17
_audit_creation_method
;
Olex2 1.3
(compiled 2020.07.31 svn.rc2a77460 for OlexSys, GUI svn.r6145)
;
_audit_update_record
;
2024-01-16 deposited with the CCDC.	2024-04-05 downloaded from the CCDC.
;
_cell_angle_alpha 90
_cell_angle_beta 107.494(11)
_cell_angle_gamma 90
_cell_formula_units_Z 4
_cell_length_a 15.5838(15)
_cell_length_b 6.6875(6)
_cell_length_c 18.8389(19)
_cell_measurement_reflns_used 1539
_cell_measurement_temperature 293(2)
_cell_measurement_theta_max 66.3570
_cell_measurement_theta_min 4.9090
_cell_volume 1872.5(3)
_computing_cell_refinement 'CrysAlisPro 1.171.39.46e (Rigaku OD, 2018)'
_computing_data_collection 'CrysAlisPro 1.171.39.46e (Rigaku OD, 2018)'
_computing_data_reduction 'CrysAlisPro 1.171.39.46e (Rigaku OD, 2018)'
_computing_molecular_graphics 'Olex2 1.3 (Dolomanov et al., 2009)'
_computing_publication_material 'Olex2 1.3 (Dolomanov et al., 2009)'
_computing_structure_refinement 'olex2.refine 1.3 (Bourhis et al., 2015)'
_computing_structure_solution 'olex2.solve 1.3 (Bourhis et al., 2015)'
_diffrn_ambient_temperature 293(2)
_diffrn_detector 'CCD plate'
_diffrn_detector_area_resol_mean 15.9974
_diffrn_detector_type Eos
_diffrn_measured_fraction_theta_full 0.9859
_diffrn_measured_fraction_theta_max 0.9859
_diffrn_measurement_details
;
List of Runs (angles in degrees, time in seconds):

  # Type    Start    End  Width  t~exp~   \w     \q     \k     \f   Frames
#--------------------------------------------------------------------------
  1  \w     57.00 118.00   1.00    1.00    --   25.57 178.00  30.00   61
  2  \w    -16.00 108.00   1.00    1.00    --   25.57  77.00   0.00  124
  3  \w     35.00 133.00   1.00    3.50    --   66.78  61.00   0.00   98
  4  \w    103.00 148.00   1.00    3.50    --   66.78 111.00-180.00   45
  5  \w    -13.00  76.00   1.00    3.50    --   66.78 -45.00-150.00   89
  6  \w     75.00 148.00   1.00    3.50    --   66.78 178.00 120.00   73
  7  \w     77.00 147.00   1.00    3.50    --   66.78 178.00 -90.00   70
  8  \w     28.00  99.00   1.00   10.00    --  108.00-104.00-180.00   71
  9  \w    100.00 134.00   1.00   10.00    --  108.00 138.00-150.00   34
 10  \w     98.00 124.00   1.00   10.00    --  108.00 -57.00-165.00   26
 11  \w     45.00  71.00   1.00   10.00    --  108.00 -57.00-165.00   26
 12  \w    109.00 137.00   1.00   10.00    --  108.00 -65.00-120.00   28
 13  \w     95.00 177.00   1.00   10.00    --  108.00 138.00-120.00   82
 14  \w     24.00 110.00   1.00   10.00    --  108.00-104.00-120.00   86
 15  \w     25.00  56.00   1.00   10.00    --  108.00 -11.00 120.00   31
 16  \w     36.00 107.00   1.00   10.00    --  108.00 -65.00-120.00   71
 17  \w     84.00 111.00   1.00   10.00    --  108.00 -11.00 120.00   27
 18  \w    128.00 178.00   1.00   10.00    --  108.00 -11.00 120.00   50
 19  \w     68.00 165.00   1.00   10.00    --  108.00  54.00   0.00   97
;
_diffrn_measurement_device 'four-circle diffractometer'
_diffrn_measurement_device_type 'SuperNova, Dual, Cu at home/near, Eos'
_diffrn_measurement_method '\w scans'
_diffrn_orient_matrix_type 'CrysAlisPro convention (1999,Acta A55,543-557)'
_diffrn_orient_matrix_UB_11 0.0701482000
_diffrn_orient_matrix_UB_12 0.0135281000
_diffrn_orient_matrix_UB_13 -0.0425751000
_diffrn_orient_matrix_UB_21 -0.0591406000
_diffrn_orient_matrix_UB_22 0.1546947000
_diffrn_orient_matrix_UB_23 -0.0533883000
_diffrn_orient_matrix_UB_31 0.0480949000
_diffrn_orient_matrix_UB_32 0.1703778000
_diffrn_orient_matrix_UB_33 0.0517941000
_diffrn_radiation_monochromator mirror
_diffrn_radiation_probe x-ray
_diffrn_radiation_type 'Cu K\a'
_diffrn_radiation_wavelength 1.54184
_diffrn_reflns_av_R_equivalents 0.0200
_diffrn_reflns_av_unetI/netI 0.0277
_diffrn_reflns_Laue_measured_fraction_full 0.9859
_diffrn_reflns_Laue_measured_fraction_max 0.9859
_diffrn_reflns_limit_h_max 17
_diffrn_reflns_limit_h_min -18
_diffrn_reflns_limit_k_max 7
_diffrn_reflns_limit_k_min -6
_diffrn_reflns_limit_l_max 22
_diffrn_reflns_limit_l_min -13
_diffrn_reflns_number 5854
_diffrn_reflns_point_group_measured_fraction_full 0.9859
_diffrn_reflns_point_group_measured_fraction_max 0.9859
_diffrn_reflns_theta_full 66.8890
_diffrn_reflns_theta_max 66.89
_diffrn_reflns_theta_min 4.92
_diffrn_source 'micro-focus sealed X-ray tube'
_diffrn_source_type 'SuperNova (Cu) X-ray Source'
_exptl_absorpt_coefficient_mu 0.623
_exptl_absorpt_correction_T_max 1.000
_exptl_absorpt_correction_T_min 0.566
_exptl_absorpt_correction_type gaussian
_exptl_absorpt_process_details
;
CrysAlisPro 1.171.39.46e (Rigaku Oxford Diffraction, 2018)
Numerical absorption correction based on gaussian integration over
			a multifaceted crystal model
Empirical absorption correction using spherical harmonics,
 implemented in SCALE3 ABSPACK scaling algorithm.
;
_exptl_crystal_density_diffrn 1.318
_exptl_crystal_density_method 'not measured'
_exptl_crystal_description monoclinic
_exptl_crystal_F_000 778.300
_exptl_crystal_size_max 0.211
_exptl_crystal_size_mid 0.196
_exptl_crystal_size_min 0.111
_refine_diff_density_max 0.1510
_refine_diff_density_min -0.1675
_refine_diff_density_rms 0.0393
_refine_ls_d_res_high 0.8382
_refine_ls_d_res_low 8.9838
_refine_ls_goodness_of_fit_ref 1.0493
_refine_ls_hydrogen_treatment constr
_refine_ls_matrix_type full
_refine_ls_number_constraints 34
_refine_ls_number_parameters 263
_refine_ls_number_reflns 3275
_refine_ls_number_restraints 0
_refine_ls_restrained_S_all 1.0493
_refine_ls_R_factor_all 0.0631
_refine_ls_R_factor_gt 0.0432
_refine_ls_shift/su_max 0.0003
_refine_ls_shift/su_mean 0.0000
_refine_ls_structure_factor_coef Fsqd
_refine_ls_weighting_details 'w=1/[\s^2^(Fo^2^)+(0.0647P)^2^+0.1382P] where P=(Fo^2^+2Fc^2^)/3'
_refine_ls_weighting_scheme calc
_refine_ls_wR_factor_gt 0.1143
_refine_ls_wR_factor_ref 0.1357
_reflns_Friedel_coverage 0.0
_reflns_limit_h_max 12
_reflns_limit_h_min -18
_reflns_limit_k_max 7
_reflns_limit_k_min 0
_reflns_limit_l_max 22
_reflns_limit_l_min -11
_reflns_number_gt 2325
_reflns_number_total 3275
_reflns_threshold_expression I>=2u(I)
_cod_data_source_file d4ce00105b2.cif
_cod_data_source_block SY_Pyrene_Rt_Cu
_cod_depositor_comments 'Adding full bibliography for 7248386--7248390.cif.'
_cod_original_sg_symbol_Hall '-P 2ybc (x-z,y,z)'
_cod_database_code 7248389
_chemical_oxdiff_formula 'C108  H68  N4  O4  '
_reflns_odcompleteness_completeness 98.14
_reflns_odcompleteness_iscentric 1
_reflns_odcompleteness_theta 66.97
_olex2_refinement_description
;
1. Fixed Uiso
 At 1.2 times of:
  All C(H) groups
 At 1.5 times of:
  All O(H) groups
2.a Aromatic/amide H refined with riding coordinates:
 C10(H10), C11(H11), C2(H2), C13(H13), C24(H24), C23(H23), C3(H3), C14(H14),
 C21(H21), C19(H19), C20(H20), C17(H17), C5(H5), C16(H16), C6(H6), C7(H7)
2.b Idealised tetrahedral OH refined as rotating group:
 O1(H1)
;
_olex2_submission_special_instructions 'No special instructions were received'
_oxdiff_exptl_absorpt_empirical_details
;
Empirical correction (ABSPACK) includes:
- Absorption correction using spherical harmonics
- Frame scaling
;
_oxdiff_exptl_absorpt_empirical_full_max 1.331
_oxdiff_exptl_absorpt_empirical_full_min 0.870

loop_
_space_group_symop_id
_space_group_symop_operation_xyz
1 x,y,z
2 -x+1/2,y+1/2,-z+1/2
3 -x,-y,-z
4 x-1/2,-y-1/2,z-1/2

loop_
_atom_site_label
_atom_site_type_symbol
_atom_site_fract_x
_atom_site_fract_y
_atom_site_fract_z
_atom_site_U_iso_or_equiv
_atom_site_adp_type
_atom_site_occupancy
_atom_site_refinement_flags_posn
N1 N 0.28075(10) 0.3168(2) 0.40510(9) 0.0591(4) Uani 1.000000 .
O1 O 0.16112(12) 0.3231(3) 0.48040(11) 0.0900(5) Uani 1.000000 .
H1 H 0.1993(16) 0.403(2) 0.4766(17) 0.1350(8) Uiso 1.000000 GR
C25 C 0.53655(11) 0.8347(3) 0.30541(10) 0.0533(4) Uani 1.000000 .
C27 C 0.60973(11) 1.1297(3) 0.26852(11) 0.0563(4) Uani 1.000000 .
C26 C 0.58615(10) 1.0164(3) 0.32386(10) 0.0535(4) Uani 1.000000 .
C12 C 0.51191(12) 0.7291(3) 0.36101(11) 0.0575(4) Uani 1.000000 .
C15 C 0.61214(12) 1.0881(3) 0.39871(11) 0.0601(5) Uani 1.000000 .
C9 C 0.22986(12) 0.1501(3) 0.40130(10) 0.0575(4) Uani 1.000000 .
C22 C 0.58509(11) 1.0594(3) 0.19403(11) 0.0613(5) Uani 1.000000 .
C1 C 0.34274(12) 0.3166(3) 0.36960(10) 0.0577(4) Uani 1.000000 .
C10 C 0.39751(13) 0.4969(3) 0.37912(12) 0.0623(5) Uani 1.000000 .
H10 H 0.38934(13) 0.5894(3) 0.41339(12) 0.0748(6) Uiso 1.000000 R
C11 C 0.45786(12) 0.5456(3) 0.34480(11) 0.0612(5) Uani 1.000000 .
H11 H 0.46617(12) 0.4590(3) 0.30878(11) 0.0734(6) Uiso 1.000000 R
C2 C 0.35464(13) 0.1499(3) 0.32742(11) 0.0630(5) Uani 1.000000 .
H2 H 0.39847(13) 0.1534(3) 0.30311(11) 0.0757(6) Uiso 1.000000 R
C4 C 0.23714(12) -0.0233(3) 0.36041(11) 0.0610(5) Uani 1.000000 .
C18 C 0.65815(12) 1.3115(3) 0.28748(13) 0.0644(5) Uani 1.000000 .
C13 C 0.53915(13) 0.8036(3) 0.43336(11) 0.0655(5) Uani 1.000000 .
H13 H 0.52406(13) 0.7331(3) 0.47045(11) 0.0786(6) Uiso 1.000000 R
C24 C 0.51173(13) 0.7718(3) 0.22903(11) 0.0622(5) Uani 1.000000 .
H24 H 0.47829(13) 0.6553(3) 0.21514(11) 0.0746(6) Uiso 1.000000 R
C23 C 0.53568(13) 0.8773(3) 0.17687(11) 0.0666(5) Uani 1.000000 .
H23 H 0.51943(13) 0.8296(3) 0.12826(11) 0.0799(6) Uiso 1.000000 R
C3 C 0.30233(14) -0.0156(3) 0.32219(12) 0.0659(5) Uani 1.000000 .
H3 H 0.30952(14) -0.1237(3) 0.29343(12) 0.0790(6) Uiso 1.000000 R
C14 C 0.58764(14) 0.9779(3) 0.45188(11) 0.0677(5) Uani 1.000000 .
H14 H 0.60426(14) 1.0225(3) 0.50089(11) 0.0812(6) Uiso 1.000000 R
C8 C 0.16731(14) 0.1536(3) 0.44260(12) 0.0685(5) Uani 1.000000 .
C21 C 0.61016(14) 1.1709(4) 0.14082(13) 0.0733(6) Uani 1.000000 .
H21 H 0.59530(14) 1.1252(4) 0.09200(13) 0.0879(7) Uiso 1.000000 R
C19 C 0.67980(14) 1.4185(4) 0.23185(15) 0.0763(6) Uani 1.000000 .
H19 H 0.71030(14) 1.5394(4) 0.24354(15) 0.0915(7) Uiso 1.000000 R
C20 C 0.65692(15) 1.3488(4) 0.15997(15) 0.0803(7) Uani 1.000000 .
H20 H 0.67297(15) 1.4216(4) 0.12387(15) 0.0963(8) Uiso 1.000000 R
C17 C 0.68307(14) 1.3771(3) 0.36325(14) 0.0745(6) Uani 1.000000 .
H17 H 0.71498(14) 1.4958(3) 0.37632(14) 0.0894(7) Uiso 1.000000 R
C5 C 0.18309(14) -0.1905(3) 0.36336(13) 0.0749(6) Uani 1.000000 .
H5 H 0.18739(14) -0.3064(3) 0.33737(13) 0.0899(7) Uiso 1.000000 R
C16 C 0.66151(14) 1.2714(4) 0.41569(13) 0.0731(6) Uani 1.000000 .
H16 H 0.67905(14) 1.3181(4) 0.46443(13) 0.0878(7) Uiso 1.000000 R
C6 C 0.12447(16) -0.1815(4) 0.40448(15) 0.0832(7) Uani 1.000000 .
H6 H 0.08936(16) -0.2928(4) 0.40625(15) 0.0999(8) Uiso 1.000000 R
C7 C 0.11583(15) -0.0106(4) 0.44377(14) 0.0811(6) Uani 1.000000 .
H7 H 0.07487(15) -0.0082(4) 0.47090(14) 0.0973(8) Uiso 1.000000 R

loop_
_atom_site_aniso_label
_atom_site_aniso_U_11
_atom_site_aniso_U_22
_atom_site_aniso_U_33
_atom_site_aniso_U_12
_atom_site_aniso_U_13
_atom_site_aniso_U_23
N1 0.0599(8) 0.0545(9) 0.0657(9) -0.0034(7) 0.0232(7) 0.0027(7)
O1 0.0984(12) 0.0867(12) 0.1038(12) -0.0157(9) 0.0588(10) -0.0163(10)
C25 0.0460(8) 0.0521(10) 0.0631(10) 0.0030(7) 0.0184(7) 0.0013(8)
C27 0.0421(8) 0.0568(10) 0.0731(11) 0.0049(7) 0.0222(8) 0.0035(9)
C26 0.0423(8) 0.0539(10) 0.0656(10) 0.0046(7) 0.0180(7) 0.0015(8)
C12 0.0503(9) 0.0560(10) 0.0667(11) 0.0023(8) 0.0185(8) 0.0038(8)
C15 0.0490(9) 0.0637(11) 0.0666(11) -0.0007(8) 0.0160(8) -0.0054(9)
C9 0.0545(9) 0.0556(10) 0.0604(10) -0.0033(8) 0.0143(8) 0.0057(8)
C22 0.0480(9) 0.0667(12) 0.0732(12) 0.0060(8) 0.0244(8) 0.0097(9)
C1 0.0582(10) 0.0531(10) 0.0627(10) 0.0025(8) 0.0194(8) 0.0069(8)
C10 0.0643(10) 0.0526(10) 0.0729(12) -0.0014(8) 0.0250(9) 0.0038(9)
C11 0.0603(10) 0.0565(11) 0.0686(11) 0.0006(9) 0.0224(9) 0.0049(9)
C2 0.0600(10) 0.0614(11) 0.0702(11) 0.0041(9) 0.0234(9) 0.0032(9)
C4 0.0581(10) 0.0546(11) 0.0640(11) -0.0017(8) 0.0089(8) 0.0024(8)
C18 0.0460(9) 0.0584(11) 0.0931(14) 0.0012(8) 0.0276(9) 0.0046(10)
C13 0.0640(11) 0.0703(13) 0.0623(11) -0.0031(10) 0.0193(9) 0.0069(9)
C24 0.0612(10) 0.0586(11) 0.0689(11) -0.0041(9) 0.0228(9) -0.0046(9)
C23 0.0660(11) 0.0758(14) 0.0618(11) 0.0004(10) 0.0249(9) -0.0022(10)
C3 0.0702(11) 0.0552(11) 0.0702(12) 0.0053(9) 0.0182(9) -0.0052(9)
C14 0.0648(11) 0.0766(14) 0.0594(11) -0.0043(10) 0.0151(9) -0.0036(10)
C8 0.0643(11) 0.0715(13) 0.0724(12) -0.0076(10) 0.0244(9) 0.0002(10)
C21 0.0623(11) 0.0862(15) 0.0772(13) 0.0054(11) 0.0298(10) 0.0142(11)
C19 0.0592(11) 0.0666(13) 0.1093(18) -0.0018(10) 0.0350(12) 0.0106(12)
C20 0.0661(12) 0.0840(16) 0.1006(17) 0.0043(11) 0.0400(12) 0.0301(13)
C17 0.0606(11) 0.0640(13) 0.1011(16) -0.0105(10) 0.0276(11) -0.0130(12)
C5 0.0712(12) 0.0578(12) 0.0865(15) -0.0099(10) 0.0096(11) -0.0008(10)
C16 0.0632(11) 0.0751(14) 0.0796(13) -0.0133(10) 0.0193(10) -0.0145(11)
C6 0.0700(13) 0.0731(15) 0.1008(17) -0.0213(11) 0.0170(12) 0.0100(13)
C7 0.0694(12) 0.0859(16) 0.0920(16) -0.0148(12) 0.0304(11) 0.0090(13)

loop_
_atom_type_symbol
_atom_type_scat_dispersion_real
_atom_type_scat_dispersion_imag
_atom_type_scat_Cromer_Mann_a1
_atom_type_scat_Cromer_Mann_a2
_atom_type_scat_Cromer_Mann_a3
_atom_type_scat_Cromer_Mann_a4
_atom_type_scat_Cromer_Mann_b1
_atom_type_scat_Cromer_Mann_b2
_atom_type_scat_Cromer_Mann_b3
_atom_type_scat_Cromer_Mann_b4
_atom_type_scat_Cromer_Mann_c
_atom_type_scat_source
_atom_type_scat_dispersion_source
H 0.00000 0.00000 0.49300 0.32291 0.14019 0.04081 10.51090 26.12570 3.14236 57.79970 0.0030380000826 'International Tables Volume C Table 6.1.1.4 (pp. 500-502)' 'Henke, Gullikson and Davis, At. Data and Nucl. Data Tables, 1993, 54, 2'
C 0.01920 0.00962 2.31000 1.02000 1.58860 0.86500 20.84390 10.20750 0.56870 51.65120 0.215599998832 'International Tables Volume C Table 6.1.1.4 (pp. 500-502)' 'Henke, Gullikson and Davis, At. Data and Nucl. Data Tables, 1993, 54, 2'
O 0.05239 0.03377 3.04850 2.28680 1.54630 0.86700 13.27710 5.70110 0.32390 32.90890 0.250800013542 'International Tables Volume C Table 6.1.1.4 (pp. 500-502)' 'Henke, Gullikson and Davis, At. Data and Nucl. Data Tables, 1993, 54, 2'
N 0.03256 0.01839 12.21260 3.13220 2.01250 1.16630 0.00570 9.89330 28.99750 0.58260 -11.5290002823 'International Tables Volume C Table 6.1.1.4 (pp. 500-502)' 'Henke, Gullikson and Davis, At. Data and Nucl. Data Tables, 1993, 54, 2'

loop_
_exptl_crystal_face_index_h
_exptl_crystal_face_index_k
_exptl_crystal_face_index_l
_exptl_crystal_face_perp_dist
-1 -4 0 0.1003
3 0 10 0.1075
10 0 -7 0.0738
0 -4 -3 0.1009
-6 0 -7 0.0993
-1 4 3 0.0850
6 -1 7 0.0900
-6 -1 11 0.0493
3 -2 8 0.0682
6 -3 -8 0.0732
10 -1 -5 0.0608
6 2 -10 0.0691
3 -1 -12 0.0735
-8 0 9 0.0445
7 1 -11 0.0575

loop_
_geom_angle_atom_site_label_1
_geom_angle_atom_site_label_2
_geom_angle_atom_site_label_3
_geom_angle
_geom_angle_site_symmetry_1
_geom_angle_site_symmetry_3
_geom_angle_publ_flag
C1 N1 C9 118.29(17) . . ?
C8 O1 H1 109.5 . . ?
C12 C25 C26 119.65(17) . . ?
C24 C25 C26 117.21(16) . . ?
C24 C25 C12 123.11(17) . . ?
C22 C27 C26 119.69(17) . . ?
C18 C27 C26 120.43(18) . . ?
C18 C27 C22 119.88(18) . . ?
C27 C26 C25 121.02(17) . . ?
C15 C26 C25 119.93(17) . . ?
C15 C26 C27 119.05(17) . . ?
C11 C12 C25 122.14(17) . . ?
C13 C12 C25 118.53(18) . . ?
C13 C12 C11 119.33(17) . . ?
C14 C15 C26 118.49(18) . . ?
C16 C15 C26 118.81(19) . . ?
C16 C15 C14 122.69(19) . . ?
C4 C9 N1 124.07(17) . . ?
C8 C9 N1 116.40(18) . . ?
C8 C9 C4 119.52(18) . . ?
C23 C22 C27 118.33(17) . . ?
C21 C22 C27 118.8(2) . . ?
C21 C22 C23 122.8(2) . . ?
C10 C1 N1 115.12(18) . . ?
C2 C1 N1 121.43(18) . . ?
C2 C1 C10 123.44(17) . . ?
H10 C10 C1 116.00(11) . . ?
C11 C10 C1 128.0(2) . . ?
C11 C10 H10 116.00(13) . . ?
C10 C11 C12 123.2(2) . . ?
H11 C11 C12 118.38(11) . . ?
H11 C11 C10 118.38(13) . . ?
H2 C2 C1 119.82(11) . . ?
C3 C2 C1 120.36(18) . . ?
C3 C2 H2 119.82(12) . . ?
C3 C4 C9 115.81(18) . . ?
C5 C4 C9 118.78(19) . . ?
C5 C4 C3 125.3(2) . . ?
C19 C18 C27 118.8(2) . . ?
C17 C18 C27 118.55(19) . . ?
C17 C18 C19 122.6(2) . . ?
H13 C13 C12 118.87(12) . . ?
C14 C13 C12 122.27(19) . . ?
C14 C13 H13 118.87(12) . . ?
H24 C24 C25 119.14(11) . . ?
C23 C24 C25 121.72(19) . . ?
C23 C24 H24 119.14(13) . . ?
C24 C23 C22 122.0(2) . . ?
H23 C23 C22 118.99(11) . . ?
H23 C23 C24 118.99(13) . . ?
C4 C3 C2 120.00(19) . . ?
H3 C3 C2 120.00(12) . . ?
H3 C3 C4 120.00(12) . . ?
C13 C14 C15 121.11(19) . . ?
H14 C14 C15 119.44(12) . . ?
H14 C14 C13 119.44(12) . . ?
C9 C8 O1 118.05(18) . . ?
C7 C8 O1 121.9(2) . . ?
C7 C8 C9 120.0(2) . . ?
H21 C21 C22 119.65(14) . . ?
C20 C21 C22 120.7(2) . . ?
C20 C21 H21 119.65(14) . . ?
H19 C19 C18 119.40(14) . . ?
C20 C19 C18 121.2(2) . . ?
C20 C19 H19 119.40(14) . . ?
C19 C20 C21 120.6(2) . . ?
H20 C20 C21 119.72(14) . . ?
H20 C20 C19 119.72(14) . . ?
H17 C17 C18 119.27(12) . . ?
C16 C17 C18 121.5(2) . . ?
C16 C17 H17 119.27(14) . . ?
H5 C5 C4 120.11(13) . . ?
C6 C5 C4 119.8(2) . . ?
C6 C5 H5 120.11(14) . . ?
C17 C16 C15 121.7(2) . . ?
H16 C16 C15 119.16(13) . . ?
H16 C16 C17 119.16(14) . . ?
H6 C6 C5 119.10(14) . . ?
C7 C6 C5 121.8(2) . . ?
C7 C6 H6 119.10(13) . . ?
C6 C7 C8 120.1(2) . . ?
H7 C7 C8 119.95(14) . . ?
H7 C7 C6 119.95(13) . . ?

loop_
_geom_bond_atom_site_label_1
_geom_bond_atom_site_label_2
_geom_bond_distance
_geom_bond_site_symmetry_2
_geom_bond_publ_flag
N1 C9 1.357(2) . ?
N1 C1 1.330(2) . ?
O1 H1 0.8200 . ?
O1 C8 1.358(3) . ?
C25 C26 1.426(3) . ?
C25 C12 1.409(3) . ?
C25 C24 1.436(3) . ?
C27 C26 1.424(3) . ?
C27 C22 1.419(3) . ?
C27 C18 1.419(3) . ?
C26 C15 1.428(3) . ?
C12 C11 1.468(3) . ?
C12 C13 1.392(3) . ?
C15 C14 1.386(3) . ?
C15 C16 1.431(3) . ?
C9 C4 1.415(3) . ?
C9 C8 1.418(3) . ?
C22 C23 1.426(3) . ?
C22 C21 1.396(3) . ?
C1 C10 1.457(3) . ?
C1 C2 1.413(3) . ?
C10 H10 0.9300 . ?
C10 C11 1.332(3) . ?
C11 H11 0.9300 . ?
C2 H2 0.9300 . ?
C2 C3 1.360(3) . ?
C4 C3 1.412(3) . ?
C4 C5 1.411(3) . ?
C18 C19 1.391(3) . ?
C18 C17 1.431(3) . ?
C13 H13 0.9300 . ?
C13 C14 1.376(3) . ?
C24 H24 0.9300 . ?
C24 C23 1.350(3) . ?
C23 H23 0.9300 . ?
C3 H3 0.9300 . ?
C14 H14 0.9300 . ?
C8 C7 1.364(3) . ?
C21 H21 0.9300 . ?
C21 C20 1.385(3) . ?
C19 H19 0.9300 . ?
C19 C20 1.374(3) . ?
C20 H20 0.9300 . ?
C17 H17 0.9300 . ?
C17 C16 1.337(3) . ?
C5 H5 0.9300 . ?
C5 C6 1.365(3) . ?
C16 H16 0.9300 . ?
C6 H6 0.9300 . ?
C6 C7 1.390(4) . ?
C7 H7 0.9300 . ?

loop_
_geom_torsion_atom_site_label_1
_geom_torsion_atom_site_label_2
_geom_torsion_atom_site_label_3
_geom_torsion_atom_site_label_4
_geom_torsion
_geom_torsion_site_symmetry_1
_geom_torsion_site_symmetry_2
_geom_torsion_site_symmetry_3
_geom_torsion_site_symmetry_4
_geom_torsion_publ_flag
N1 C9 C4 C3 0.1(2) . . . . ?
N1 C9 C4 C5 177.31(19) . . . . ?
N1 C9 C8 O1 2.0(2) . . . . ?
N1 C9 C8 C7 -177.75(19) . . . . ?
N1 C1 C10 C11 -172.91(17) . . . . ?
N1 C1 C2 C3 0.0(2) . . . . ?
O1 C8 C9 C4 -179.12(19) . . . . ?
O1 C8 C7 C6 -179.8(2) . . . . ?
C25 C26 C27 C22 -1.20(19) . . . . ?
C25 C26 C27 C18 179.22(16) . . . . ?
C25 C26 C15 C14 -0.32(19) . . . . ?
C25 C26 C15 C16 -179.69(17) . . . . ?
C25 C12 C11 C10 -145.24(19) . . . . ?
C25 C12 C13 C14 1.2(2) . . . . ?
C25 C24 C23 C22 -1.5(2) . . . . ?
C27 C26 C15 C14 179.07(17) . . . . ?
C27 C26 C15 C16 -0.31(19) . . . . ?
C27 C22 C23 C24 0.3(2) . . . . ?
C27 C22 C21 C20 -1.1(2) . . . . ?
C27 C18 C19 C20 -1.5(2) . . . . ?
C27 C18 C17 C16 -0.2(2) . . . . ?
C26 C15 C14 C13 -0.2(2) . . . . ?
C26 C15 C16 C17 0.5(2) . . . . ?
C12 C11 C10 C1 -177.60(17) . . . . ?
C12 C13 C14 C15 -0.3(2) . . . . ?
C15 C16 C17 C18 -0.3(3) . . . . ?
C9 C4 C3 C2 1.4(2) . . . . ?
C9 C4 C5 C6 0.8(2) . . . . ?
C9 C8 C7 C6 -0.0(3) . . . . ?
C22 C21 C20 C19 0.2(2) . . . . ?
C1 C2 C3 C4 -1.5(2) . . . . ?
C2 C3 C4 C5 -175.63(19) . . . . ?
C4 C5 C6 C7 0.3(3) . . . . ?
C18 C19 C20 C21 1.1(2) . . . . ?
C8 C7 C6 C5 -0.7(3) . . . . ?

loop_
_exptl_oxdiff_crystal_face_indexfrac_h
_exptl_oxdiff_crystal_face_indexfrac_k
_exptl_oxdiff_crystal_face_indexfrac_l
_exptl_oxdiff_crystal_face_x
_exptl_oxdiff_crystal_face_y
_exptl_oxdiff_crystal_face_z
-1.0051 -4.0029 0.0008 -0.1247 -0.5598 -0.7303
2.9967 -0.0069 10.0070 -0.2159 -0.7126 0.6612
9.9954 -0.0041 -6.9964 0.9990 -0.2182 0.1177
-0.0052 -4.0022 -3.0000 0.0732 -0.4587 -0.8375
-5.9954 0.0077 -7.0076 -0.1221 0.7299 -0.6500
-0.9942 4.0030 2.9993 -0.1433 0.5179 0.7895
5.9940 -1.0087 7.0080 0.1085 -0.8847 0.4794
-5.9997 -1.0017 11.0016 -0.9028 -0.3875 0.1106
2.9941 -2.0078 8.0068 -0.1580 -0.9151 0.2166
5.9935 -3.0034 -7.9986 0.7203 -0.3920 -0.6377
9.9936 -1.0059 -4.9951 0.9001 -0.4800 0.0505
6.0010 2.0021 -10.0014 0.8739 0.4888 0.1117
2.9988 -0.9974 -12.0034 0.7079 0.3092 -0.6474
-7.9969 0.0016 8.9988 -0.9441 -0.0072 0.0818
6.9992 1.0010 -11.0009 0.9729 0.3282 -0.0626
